data_2215179
loop_
_publ_author_name
'Kang, Tai-Ran'
'Ng, Seik Weng'
'He, Long'

_publ_section_title
;
 (<i>S</i>)-Benzyl
 2-(6-methyl-2-pyridylaminocarbonyl)pyrrolidine-1-carboxylate
;
_journal_coeditor_code IM2028
_journal_issue 9
_journal_name_full 'Acta Crystallographica Section E'
_journal_page_first o3847
_journal_page_last o3847
_journal_paper_doi 10.1107/S1600536807036689
_journal_volume 63
_journal_year 2007
_chemical_formula_iupac 'C19 H21 N3 O3'
_chemical_formula_moiety 'C19 H21 N3 O3'
_chemical_formula_sum 'C19 H21 N3 O3'
_chemical_formula_weight 339.39
_chemical_name_systematic
;
(S)-Benzyl 2-(6-methyl-2-pyridylaminocarbonyl)pyrrolidine-1-carboxylate
;
_space_group_IT_number 19
_symmetry_cell_setting orthorhombic
_symmetry_space_group_name_Hall 'P 2ac 2ab'
_symmetry_space_group_name_H-M 'P 21 21 21'
_atom_sites_solution_hydrogens geom
_atom_sites_solution_primary direct
_atom_sites_solution_secondary difmap
_audit_creation_method SHELXL-97
_cell_angle_alpha 90.00
_cell_angle_beta 90.00
_cell_angle_gamma 90.00
_cell_formula_units_Z 4
_cell_length_a 6.90650(10)
_cell_length_b 15.7480(4)
_cell_length_c 15.8380(4)
_cell_measurement_reflns_used 16166
_cell_measurement_temperature 153(2)
_cell_measurement_theta_max 27.50
_cell_measurement_theta_min 3.22
_cell_volume 1722.60(7)
_computing_cell_refinement RAPID-AUTO
_computing_data_collection 'RAPID-AUTO (Rigaku, 1998)'
_computing_data_reduction 'CrystalStructure (Rigaku/MSC, 2002)'
_computing_molecular_graphics 'X-SEED (Barbour, 2001)'
_computing_publication_material 'publCIF (Westrip, 2007)'
_computing_structure_refinement 'SHELXL97 (Sheldrick, 1997)'
_computing_structure_solution 'SHELXS97 (Sheldrick, 1997)'
_diffrn_ambient_temperature 153(2)
_diffrn_measured_fraction_theta_full 0.998
_diffrn_measured_fraction_theta_max 0.998
_diffrn_measurement_device_type 'Rigaku R-AXIS RAPID IP'
_diffrn_measurement_method \w
_diffrn_radiation_monochromator graphite
_diffrn_radiation_source 'rotating anode tube'
_diffrn_radiation_type MoK\a
_diffrn_radiation_wavelength 0.71073
_diffrn_reflns_av_R_equivalents 0.0186
_diffrn_reflns_av_sigmaI/netI 0.0107
_diffrn_reflns_limit_h_max 8
_diffrn_reflns_limit_h_min -8
_diffrn_reflns_limit_k_max 20
_diffrn_reflns_limit_k_min -20
_diffrn_reflns_limit_l_max 20
_diffrn_reflns_limit_l_min -20
_diffrn_reflns_number 16810
_diffrn_reflns_theta_full 27.48
_diffrn_reflns_theta_max 27.48
_diffrn_reflns_theta_min 3.22
_diffrn_standards_decay_% 0
_diffrn_standards_interval_count 0
_diffrn_standards_interval_time 0
_diffrn_standards_number 0
_exptl_absorpt_coefficient_mu 0.090
_exptl_absorpt_correction_T_max 0.9805
_exptl_absorpt_correction_T_min 0.9606
_exptl_absorpt_correction_type multi-scan
_exptl_absorpt_process_details '(ABSCOR; Higashi, 1995)'
_exptl_crystal_colour Colorless
_exptl_crystal_density_diffrn 1.309
_exptl_crystal_density_method 'not measured'
_exptl_crystal_description Block
_exptl_crystal_F_000 720
_exptl_crystal_size_max 0.45
_exptl_crystal_size_mid 0.44
_exptl_crystal_size_min 0.22
_refine_diff_density_max 0.529
_refine_diff_density_min -0.201
_refine_ls_abs_structure_details 'Friedel pairs were merged'
_refine_ls_abs_structure_Flack 0
_refine_ls_extinction_coef 0.033(3)
_refine_ls_extinction_expression Fc^*^=kFc[1+0.001xFc^2^\l^3^/sin(2\q)]^-1/4^
_refine_ls_extinction_method SHELXL97
_refine_ls_goodness_of_fit_ref 1.036
_refine_ls_hydrogen_treatment mixed
_refine_ls_matrix_type full
_refine_ls_number_parameters 232
_refine_ls_number_reflns 2261
_refine_ls_number_restraints 8
_refine_ls_restrained_S_all 1.070
_refine_ls_R_factor_all 0.0329
_refine_ls_R_factor_gt 0.0322
_refine_ls_shift/su_max 0.001
_refine_ls_shift/su_mean 0.000
_refine_ls_structure_factor_coef Fsqd
_refine_ls_weighting_details 'calc w=1/[\s^2^(Fo^2^)+(0.0611P)^2^+0.4025P] where P=(Fo^2^+2Fc^2^)/3'
_refine_ls_weighting_scheme calc
_refine_ls_wR_factor_gt 0.0911
_refine_ls_wR_factor_ref 0.0918
_reflns_number_gt 2207
_reflns_number_total 2261
_reflns_threshold_expression I>2\s(I)
_cod_data_source_file im2028.cif
_cod_data_source_block I
_cod_depositor_comments
;
The following automatic conversions were performed:
'_symmetry_cell_setting' value 'Orthorhombic' changed to 'orthorhombic'
according to '/home/saulius/struct/CIF-dictionaries/cif_core.dic'
dictionary named 'cif_core.dic' version 2.4.1 from 2010-06-29.

Automatic conversion script
Id: cif_fix_enum 1527 2010-12-29 10:47:43Z saulius 

The following automatic conversions were performed:

'_symmetry_cell_setting' value 'Orthorhombic' changed to
'orthorhombic' according to
/home/saulius/struct/CIF-dictionaries/cif_core.dic dictionary named
'cif_core.dic' version 2.4.1 from 2010-06-29.

Automatic conversion script
Id: cif_fix_values 1715 2011-07-08 13:25:40Z adriana 
;
_cod_database_code 2215179
_cod_database_fobs_code 2215179

loop_
_symmetry_equiv_pos_as_xyz
'x, y, z'
'-x+1/2, -y, z+1/2'
'-x, y+1/2, -z+1/2'
'x+1/2, -y+1/2, -z'

loop_
_atom_site_type_symbol
_atom_site_label
_atom_site_fract_x
_atom_site_fract_y
_atom_site_fract_z
_atom_site_U_iso_or_equiv
_atom_site_adp_type
_atom_site_calc_flag
_atom_site_refinement_flags
_atom_site_occupancy
O O1 0.9391(2) 0.09533(8) 0.58395(7) 0.0265(3) Uani d . 1
O O2 0.91177(19) 0.29212(8) 0.61477(7) 0.0234(3) Uani d . 1
O O3 1.00096(19) 0.27940(8) 0.75267(7) 0.0226(3) Uani d . 1
N N1 0.9295(2) 0.09490(8) 0.31762(8) 0.0196(3) Uani d . 1
N N2 1.0429(2) 0.12574(9) 0.44994(8) 0.0198(3) Uani d D 1
H H2 1.134(3) 0.1534(12) 0.4225(13) 0.032(6) Uiso d D 1
N N3 1.1779(2) 0.21679(9) 0.65344(8) 0.0196(3) Uani d D 1
C C1 0.8381(3) 0.07319(13) 0.17138(10) 0.0289(4) Uani d . 1
H H1A 0.9745 0.0672 0.1554 0.043 Uiso calc R 1
H H1B 0.7958 0.1317 0.1611 0.043 Uiso calc R 1
H H1C 0.7592 0.0342 0.1376 0.043 Uiso calc R 1
C C2 0.8148(2) 0.05246(10) 0.26361(10) 0.0215(3) Uani d . 1
C C3 0.6786(3) -0.00678(11) 0.29092(11) 0.0254(4) Uani d . 1
H H3 0.6003 -0.0365 0.2515 0.030 Uiso calc R 1
C C4 0.6600(3) -0.02138(11) 0.37685(12) 0.0277(4) Uani d . 1
H H4 0.5674 -0.0612 0.3969 0.033 Uiso calc R 1
C C5 0.7765(3) 0.02218(11) 0.43353(10) 0.0245(4) Uani d . 1
H H5 0.7653 0.0134 0.4927 0.029 Uiso calc R 1
C C6 0.9107(2) 0.07922(9) 0.40043(10) 0.0188(3) Uani d . 1
C C7 1.0491(2) 0.13158(9) 0.53608(9) 0.0183(3) Uani d . 1
C C8 1.2178(2) 0.18583(10) 0.56818(9) 0.0183(3) Uani d D 1
H H8 1.2434 0.2343 0.5289 0.022 Uiso calc R 1
C C9 1.4007(3) 0.13120(11) 0.57953(11) 0.0249(4) Uani d D 1
H H9A 1.3667 0.0703 0.5837 0.030 Uiso calc R 1
H H9B 1.4907 0.1392 0.5315 0.030 Uiso calc R 1
C C10 1.4912(3) 0.16248(13) 0.66126(11) 0.0301(4) Uani d D 1
H H10A 1.5743 0.2127 0.6511 0.036 Uiso calc R 1
H H10B 1.5698 0.1174 0.6881 0.036 Uiso calc R 1
C C11 1.3167(3) 0.18557(11) 0.71607(10) 0.0239(4) Uani d D 1
H H11A 1.2658 0.1353 0.7463 0.029 Uiso calc R 1
H H11B 1.3499 0.2302 0.7576 0.029 Uiso calc R 1
C C12 1.0218(2) 0.26492(10) 0.66888(9) 0.0181(3) Uani d . 1
C C13 0.8416(3) 0.33562(11) 0.77456(10) 0.0251(4) Uani d . 1
H H13A 0.7232 0.3188 0.7436 0.030 Uiso calc R 1
H H13B 0.8739 0.3949 0.7591 0.030 Uiso calc R 1
C C14 0.8084(2) 0.32899(10) 0.86799(10) 0.0193(3) Uani d . 1
C C15 0.7404(3) 0.25312(11) 0.90256(11) 0.0242(3) Uani d . 1
H H15 0.7205 0.2052 0.8671 0.029 Uiso calc R 1
C C16 0.7017(3) 0.24711(14) 0.98825(12) 0.0309(4) Uani d . 1
H H16 0.6578 0.1950 1.0116 0.037 Uiso calc R 1
C C17 0.7273(3) 0.31743(15) 1.03973(11) 0.0344(5) Uani d . 1
H H17 0.6986 0.3136 1.0983 0.041 Uiso calc R 1
C C18 0.7942(3) 0.39275(13) 1.00651(12) 0.0322(4) Uani d . 1
H H18 0.8111 0.4408 1.0420 0.039 Uiso calc R 1
C C19 0.8372(3) 0.39844(11) 0.92059(11) 0.0250(3) Uani d . 1
H H19 0.8863 0.4500 0.8980 0.030 Uiso calc R 1

loop_
_atom_site_aniso_label
_atom_site_aniso_U_11
_atom_site_aniso_U_22
_atom_site_aniso_U_33
_atom_site_aniso_U_12
_atom_site_aniso_U_13
_atom_site_aniso_U_23
O1 0.0286(6) 0.0308(6) 0.0200(5) -0.0078(6) 0.0056(5) 0.0008(5)
O2 0.0228(6) 0.0309(6) 0.0167(5) 0.0053(5) -0.0015(5) 0.0009(4)
O3 0.0220(5) 0.0312(6) 0.0145(5) 0.0091(5) -0.0007(4) -0.0024(4)
N1 0.0188(6) 0.0221(6) 0.0179(6) -0.0021(6) -0.0003(5) -0.0033(5)
N2 0.0201(7) 0.0229(6) 0.0163(6) -0.0061(5) 0.0015(5) 0.0002(5)
N3 0.0199(7) 0.0260(6) 0.0129(5) 0.0038(6) -0.0018(5) -0.0020(5)
C1 0.0268(9) 0.0396(9) 0.0204(7) -0.0062(8) -0.0010(7) -0.0081(7)
C2 0.0170(7) 0.0251(7) 0.0224(7) 0.0008(7) -0.0003(6) -0.0068(6)
C3 0.0204(8) 0.0257(7) 0.0299(8) -0.0041(7) -0.0022(7) -0.0079(7)
C4 0.0224(9) 0.0256(8) 0.0352(9) -0.0076(7) 0.0029(7) -0.0013(7)
C5 0.0246(8) 0.0258(8) 0.0230(7) -0.0052(7) 0.0016(7) 0.0011(7)
C6 0.0176(7) 0.0181(6) 0.0207(7) 0.0001(6) 0.0006(6) -0.0024(5)
C7 0.0198(8) 0.0178(6) 0.0174(7) 0.0007(6) 0.0002(6) 0.0009(5)
C8 0.0197(7) 0.0221(7) 0.0131(6) -0.0003(6) 0.0007(6) -0.0016(5)
C9 0.0206(8) 0.0313(8) 0.0227(7) 0.0052(7) 0.0012(7) -0.0030(7)
C10 0.0258(9) 0.0345(9) 0.0301(9) 0.0048(8) -0.0021(8) -0.0008(7)
C11 0.0250(8) 0.0313(8) 0.0155(7) 0.0069(7) -0.0044(7) 0.0004(6)
C12 0.0185(7) 0.0209(6) 0.0150(6) -0.0008(6) -0.0001(6) -0.0004(5)
C13 0.0247(8) 0.0308(8) 0.0198(7) 0.0110(7) 0.0020(7) 0.0008(6)
C14 0.0141(7) 0.0247(7) 0.0189(7) 0.0043(6) -0.0004(6) -0.0013(6)
C15 0.0215(8) 0.0259(8) 0.0252(8) -0.0020(7) -0.0026(7) -0.0033(6)
C16 0.0215(8) 0.0409(9) 0.0302(9) -0.0044(8) 0.0016(7) 0.0095(8)
C17 0.0240(9) 0.0612(13) 0.0180(8) 0.0038(9) 0.0023(7) -0.0025(8)
C18 0.0266(9) 0.0422(10) 0.0277(8) 0.0050(8) -0.0014(8) -0.0162(8)
C19 0.0212(8) 0.0235(7) 0.0302(8) 0.0010(7) 0.0009(7) -0.0044(7)

loop_
_atom_type_symbol
_atom_type_description
_atom_type_scat_dispersion_real
_atom_type_scat_dispersion_imag
_atom_type_scat_source
C C 0.0033 0.0000 'International Tables Vol C Tables 4.2.6.8 and 6.1.1.4'
H H 0.0000 0.0000 'International Tables Vol C Tables 4.2.6.8 and 6.1.1.4'
N N 0.0061 0.0000 'International Tables Vol C Tables 4.2.6.8 and 6.1.1.4'
O O 0.0106 0.0000 'International Tables Vol C Tables 4.2.6.8 and 6.1.1.4'

loop_
_geom_angle_atom_site_label_1
_geom_angle_atom_site_label_2
_geom_angle_atom_site_label_3
_geom_angle
C12 O3 C13 114.62(13)
C6 N1 C2 118.28(14)
C7 N2 C6 127.62(14)
C7 N2 H2 115.9(15)
C6 N2 H2 116.4(15)
C12 N3 C8 120.57(13)
C12 N3 C11 126.34(13)
C8 N3 C11 112.99(13)
C2 C1 H1A 109.5
C2 C1 H1B 109.5
H1A C1 H1B 109.5
C2 C1 H1C 109.5
H1A C1 H1C 109.5
H1B C1 H1C 109.5
N1 C2 C3 122.23(15)
N1 C2 C1 116.52(15)
C3 C2 C1 121.24(15)
C4 C3 C2 118.59(16)
C4 C3 H3 120.7
C2 C3 H3 120.7
C3 C4 C5 119.96(17)
C3 C4 H4 120.0
C5 C4 H4 120.0
C4 C5 C6 117.47(16)
C4 C5 H5 121.3
C6 C5 H5 121.3
N1 C6 C5 123.45(15)
N1 C6 N2 112.70(14)
C5 C6 N2 123.84(14)
O1 C7 N2 124.79(15)
O1 C7 C8 122.04(14)
N2 C7 C8 113.10(14)
N3 C8 C7 110.45(13)
N3 C8 C9 103.48(12)
C7 C8 C9 110.57(13)
N3 C8 H8 110.7
C7 C8 H8 110.7
C9 C8 H8 110.7
C10 C9 C8 104.84(13)
C10 C9 H9A 110.8
C8 C9 H9A 110.8
C10 C9 H9B 110.8
C8 C9 H9B 110.8
H9A C9 H9B 108.9
C9 C10 C11 103.66(14)
C9 C10 H10A 111.0
C11 C10 H10A 111.0
C9 C10 H10B 111.0
C11 C10 H10B 111.0
H10A C10 H10B 109.0
N3 C11 C10 102.19(13)
N3 C11 H11A 111.3
C10 C11 H11A 111.3
N3 C11 H11B 111.3
C10 C11 H11B 111.3
H11A C11 H11B 109.2
O2 C12 N3 124.75(14)
O2 C12 O3 124.17(15)
N3 C12 O3 111.08(13)
O3 C13 C14 107.95(13)
O3 C13 H13A 110.1
C14 C13 H13A 110.1
O3 C13 H13B 110.1
C14 C13 H13B 110.1
H13A C13 H13B 108.4
C19 C14 C15 119.13(15)
C19 C14 C13 120.97(16)
C15 C14 C13 119.85(15)
C16 C15 C14 120.49(17)
C16 C15 H15 119.8
C14 C15 H15 119.8
C15 C16 C17 119.77(19)
C15 C16 H16 120.1
C17 C16 H16 120.1
C18 C17 C16 120.39(16)
C18 C17 H17 119.8
C16 C17 H17 119.8
C17 C18 C19 119.94(17)
C17 C18 H18 120.0
C19 C18 H18 120.0
C14 C19 C18 120.25(16)
C14 C19 H19 119.9
C18 C19 H19 119.9

loop_
_geom_bond_atom_site_label_1
_geom_bond_atom_site_label_2
_geom_bond_distance
O1 C7 1.216(2)
O2 C12 1.223(2)
O3 C12 1.3541(18)
O3 C13 1.455(2)
N1 C6 1.341(2)
N1 C2 1.344(2)
N2 C7 1.3682(19)
N2 C6 1.409(2)
N2 H2 0.880(10)
N3 C12 1.341(2)
N3 C8 1.4618(18)
N3 C11 1.4642(19)
C1 C2 1.505(2)
C1 H1A 0.9800
C1 H1B 0.9800
C1 H1C 0.9800
C2 C3 1.393(2)
C3 C4 1.386(2)
C3 H3 0.9500
C4 C5 1.387(2)
C4 H4 0.9500
C5 C6 1.393(2)
C5 H5 0.9500
C7 C8 1.531(2)
C8 C9 1.539(2)
C8 H8 1.0000
C9 C10 1.520(2)
C9 H9A 0.9900
C9 H9B 0.9900
C10 C11 1.530(2)
C10 H10A 0.9900
C10 H10B 0.9900
C11 H11A 0.9900
C11 H11B 0.9900
C13 C14 1.501(2)
C13 H13A 0.9900
C13 H13B 0.9900
C14 C19 1.389(2)
C14 C15 1.396(2)
C15 C16 1.386(2)
C15 H15 0.9500
C16 C17 1.387(3)
C16 H16 0.9500
C17 C18 1.377(3)
C17 H17 0.9500
C18 C19 1.396(2)
C18 H18 0.9500
C19 H19 0.9500

loop_
_geom_hbond_atom_site_label_D
_geom_hbond_atom_site_label_H
_geom_hbond_atom_site_label_A
_geom_hbond_site_symmetry_A
_geom_hbond_distance_DH
_geom_hbond_distance_HA
_geom_hbond_distance_DA
_geom_hbond_angle_DHA
_geom_hbond_publ_flag
N2 H2 O2 4_556 0.880(10) 2.180(10) 3.036(2) 163(2) yes

loop_
_geom_torsion_atom_site_label_1
_geom_torsion_atom_site_label_2
_geom_torsion_atom_site_label_3
_geom_torsion_atom_site_label_4
_geom_torsion
C6 N1 C2 C3 -0.1(2)
C6 N1 C2 C1 178.90(15)
N1 C2 C3 C4 0.8(3)
C1 C2 C3 C4 -178.13(17)
C2 C3 C4 C5 -0.5(3)
C3 C4 C5 C6 -0.5(3)
C2 N1 C6 C5 -1.0(2)
C2 N1 C6 N2 178.20(14)
C4 C5 C6 N1 1.3(3)
C4 C5 C6 N2 -177.80(16)
C7 N2 C6 N1 172.46(15)
C7 N2 C6 C5 -8.4(3)
C6 N2 C7 O1 1.0(3)
C6 N2 C7 C8 178.08(14)
C12 N3 C8 C7 -59.16(18)
C11 N3 C8 C7 117.55(15)
C12 N3 C8 C9 -177.53(14)
C11 N3 C8 C9 -0.81(18)
O1 C7 C8 N3 -24.6(2)
N2 C7 C8 N3 158.28(13)
O1 C7 C8 C9 89.38(19)
N2 C7 C8 C9 -87.78(16)
N3 C8 C9 C10 -21.06(17)
C7 C8 C9 C10 -139.34(14)
C8 C9 C10 C11 34.49(18)
C12 N3 C11 C10 -161.55(16)
C8 N3 C11 C10 21.96(18)
C9 C10 C11 N3 -33.99(18)
C8 N3 C12 O2 -6.1(2)
C11 N3 C12 O2 177.70(16)
C8 N3 C12 O3 173.69(14)
C11 N3 C12 O3 -2.6(2)
C13 O3 C12 O2 -3.9(2)
C13 O3 C12 N3 176.36(14)
C12 O3 C13 C14 166.87(14)
O3 C13 C14 C19 115.82(17)
O3 C13 C14 C15 -66.7(2)
C19 C14 C15 C16 0.1(3)
C13 C14 C15 C16 -177.40(17)
C14 C15 C16 C17 1.2(3)
C15 C16 C17 C18 -1.1(3)
C16 C17 C18 C19 -0.2(3)
C15 C14 C19 C18 -1.5(3)
C13 C14 C19 C18 176.02(17)
C17 C18 C19 C14 1.5(3)

loop_
_cod_related_entry_id
_cod_related_entry_database
_cod_related_entry_code
1 ChemSpider 610706
